data_7208224
loop_
_publ_author_name
'Yan, Xuhuan'
'Yan, Zhenzhong'
'Zhang, Ye'
'Liu, Weisheng'
'Tang, Yu'
'Tan, Minyu'

_publ_section_title
;
 Anions make the difference: conversion from zero- to one-dimensional
 structures and luminescent properties of lanthanide-based complexes
;
_journal_issue 15
_journal_name_full CrystEngComm
_journal_page_first 4989
_journal_paper_doi 10.1039/c2ce25210d
_journal_volume 14
_journal_year 2012
_chemical_formula_sum 'C59 H51 Er N12 O26'
_chemical_formula_weight 1511.38
_chemical_name_systematic
;
?
;
_space_group_IT_number 2
_symmetry_cell_setting triclinic
_symmetry_space_group_name_Hall '-P 1'
_symmetry_space_group_name_H-M 'P -1'
_atom_sites_solution_hydrogens geom
_atom_sites_solution_primary direct
_atom_sites_solution_secondary difmap
_audit_creation_method SHELXL-97
_cell_angle_alpha 96.6430(10)
_cell_angle_beta 108.9350(10)
_cell_angle_gamma 114.1490(10)
_cell_formula_units_Z 2
_cell_length_a 13.7022(10)
_cell_length_b 15.7923(11)
_cell_length_c 17.4802(12)
_cell_measurement_reflns_used 4017
_cell_measurement_temperature 294(2)
_cell_measurement_theta_max 21.24
_cell_measurement_theta_min 2.30
_cell_volume 3126.6(4)
_computing_cell_refinement 'Bruker SMART'
_computing_data_collection 'Bruker SMART'
_computing_data_reduction 'Bruker SAINT'
_computing_molecular_graphics 'Bruker SHELXTL'
_computing_publication_material 'Bruker SHELXTL'
_computing_structure_refinement 'SHELXL-97 (Sheldrick, 1997)'
_computing_structure_solution 'SHELXS-97 (Sheldrick, 1990)'
_diffrn_ambient_temperature 294(2)
_diffrn_measured_fraction_theta_full 0.968
_diffrn_measured_fraction_theta_max 0.968
_diffrn_measurement_device_type 'CCD area detector'
_diffrn_measurement_method 'phi and omega scans'
_diffrn_radiation_monochromator graphite
_diffrn_radiation_source 'fine-focus sealed tube'
_diffrn_radiation_type MoK\a
_diffrn_radiation_wavelength 0.71073
_diffrn_reflns_av_R_equivalents 0.0277
_diffrn_reflns_av_sigmaI/netI 0.0654
_diffrn_reflns_limit_h_max 16
_diffrn_reflns_limit_h_min -16
_diffrn_reflns_limit_k_max 19
_diffrn_reflns_limit_k_min -19
_diffrn_reflns_limit_l_max 9
_diffrn_reflns_limit_l_min -21
_diffrn_reflns_number 16763
_diffrn_reflns_theta_full 25.93
_diffrn_reflns_theta_max 25.93
_diffrn_reflns_theta_min 1.69
_exptl_absorpt_coefficient_mu 1.439
_exptl_absorpt_correction_T_max 0.7240
_exptl_absorpt_correction_T_min 0.7150
_exptl_absorpt_correction_type multi-scan
_exptl_absorpt_process_details sadabs
_exptl_crystal_colour yellow
_exptl_crystal_density_diffrn 1.605
_exptl_crystal_density_method 'not measured'
_exptl_crystal_description block
_exptl_crystal_F_000 1530
_exptl_crystal_size_max 0.25
_exptl_crystal_size_mid 0.25
_exptl_crystal_size_min 0.24
_refine_diff_density_max 0.874
_refine_diff_density_min -0.519
_refine_diff_density_rms 0.082
_refine_ls_extinction_method none
_refine_ls_goodness_of_fit_ref 1.197
_refine_ls_hydrogen_treatment mixed
_refine_ls_matrix_type full
_refine_ls_number_parameters 888
_refine_ls_number_reflns 11806
_refine_ls_number_restraints 0
_refine_ls_restrained_S_all 1.197
_refine_ls_R_factor_all 0.0643
_refine_ls_R_factor_gt 0.0449
_refine_ls_shift/su_max 0.002
_refine_ls_shift/su_mean 0.000
_refine_ls_structure_factor_coef Fsqd
_refine_ls_weighting_details 'calc w=1/[\s^2^(Fo^2^)+(0.0000P)^2^+0.0000P] where P=(Fo^2^+2Fc^2^)/3'
_refine_ls_weighting_scheme calc
_refine_ls_wR_factor_gt 0.0630
_refine_ls_wR_factor_ref 0.0676
_reflns_number_gt 9117
_reflns_number_total 11806
_reflns_threshold_expression >2sigma(I)
_cod_data_source_file c2ce25210d.txt
_cod_data_source_block 852910
_cod_depositor_comments
;
The following automatic conversions were performed:

'_symmetry_cell_setting' value 'Triclinic' changed to 'triclinic'
according to /home/saulius/struct/CIF-dictionaries/cif_core.dic
dictionary named 'cif_core.dic' version 2.4.1 from 2010-06-29.

Automatic conversion script
Id: cif_fix_values 1891 2012-01-12 08:04:46Z andrius 
;
_cod_original_sg_symbol_H-M P-1
_cod_database_code 7208224

loop_
_symmetry_equiv_pos_as_xyz
'x, y, z'
'-x, -y, -z'

loop_
_atom_site_label
_atom_site_type_symbol
_atom_site_fract_x
_atom_site_fract_y
_atom_site_fract_z
_atom_site_U_iso_or_equiv
_atom_site_adp_type
_atom_site_occupancy
_atom_site_symmetry_multiplicity
_atom_site_calc_flag
_atom_site_refinement_flags
C1 C 1.1449(3) 0.4502(3) 0.8443(3) 0.0471(11) Uani 1 1 d .
C2 C 1.1509(4) 0.4183(3) 0.7702(3) 0.0701(14) Uani 1 1 d .
H2 H 1.0956 0.4117 0.7188 0.084 Uiso 1 1 calc R
C3 C 1.2289(4) 0.4598(3) 0.9186(3) 0.0731(14) Uani 1 1 d .
H3 H 1.2261 0.4813 0.9692 0.088 Uiso 1 1 calc R
C4 C 1.2389(5) 0.3961(4) 0.7720(4) 0.097(2) Uani 1 1 d .
H4 H 1.2420 0.3736 0.7218 0.117 Uiso 1 1 calc R
C5 C 1.3177(4) 0.4384(4) 0.9206(4) 0.0915(18) Uani 1 1 d .
H5 H 1.3739 0.4455 0.9718 0.110 Uiso 1 1 calc R
C6 C 1.3212(5) 0.4070(4) 0.8471(5) 0.105(2) Uani 1 1 d .
H6 H 1.3808 0.3926 0.8476 0.126 Uiso 1 1 calc R
C7 C 1.1662(3) 0.9637(3) 0.6675(2) 0.0436(10) Uani 1 1 d .
C8 C 1.0566(3) 0.8952(3) 0.6669(2) 0.0428(10) Uani 1 1 d .
C9 C 0.9669(3) 0.9231(3) 0.6367(2) 0.0449(10) Uani 1 1 d .
C10 C 0.9820(4) 1.0044(3) 0.6106(2) 0.0522(11) Uani 1 1 d .
H10 H 0.9201 1.0180 0.5905 0.063 Uiso 1 1 calc R
C11 C 1.0910(4) 1.0655(3) 0.6148(3) 0.0530(11) Uani 1 1 d .
C12 C 0.8533(4) 0.6498(3) 0.5153(3) 0.0763(15) Uani 1 1 d .
H12A H 0.9293 0.7056 0.5316 0.092 Uiso 1 1 calc R
H12B H 0.7936 0.6660 0.4846 0.092 Uiso 1 1 calc R
C13 C 1.1821(4) 1.0445(3) 0.6425(2) 0.0507(11) Uani 1 1 d .
H13 H 1.2547 1.0859 0.6440 0.061 Uiso 1 1 calc R
C14 C 1.1082(4) -0.0212(3) 0.8754(3) 0.0545(12) Uani 1 1 d .
C15 C 1.2033(4) -0.0354(3) 0.8826(3) 0.0685(14) Uani 1 1 d .
H15 H 1.1956 -0.0972 0.8795 0.082 Uiso 1 1 calc R
C16 C 1.1231(5) 0.0722(4) 0.8820(3) 0.0802(16) Uani 1 1 d .
C17 C 1.3204(6) 0.1292(5) 0.8966(4) 0.118(3) Uani 1 1 d .
H17 H 1.3911 0.1792 0.9022 0.142 Uiso 1 1 calc R
C18 C 1.3095(4) 0.0394(5) 0.8943(3) 0.100(2) Uani 1 1 d .
H18 H 1.3731 0.0286 0.9006 0.120 Uiso 1 1 calc R
C19 C 1.2300(5) 0.1473(4) 0.8906(4) 0.114(3) Uani 1 1 d .
H19 H 1.2389 0.2092 0.8923 0.137 Uiso 1 1 calc R
C20 C 0.7581(3) 0.3749(3) 0.6588(3) 0.0440(10) Uani 1 1 d .
C21 C 0.6833(4) 0.2930(3) 0.6732(3) 0.0521(11) Uani 1 1 d .
C22 C 0.7158(4) 0.3949(3) 0.5839(3) 0.0663(13) Uani 1 1 d .
H22 H 0.7652 0.4488 0.5733 0.080 Uiso 1 1 calc R
C23 C 0.5672(4) 0.2361(3) 0.6142(4) 0.0734(15) Uani 1 1 d .
H23 H 0.5161 0.1828 0.6244 0.088 Uiso 1 1 calc R
C24 C 0.5294(5) 0.2599(4) 0.5408(4) 0.0925(19) Uani 1 1 d .
H24 H 0.4522 0.2219 0.5014 0.111 Uiso 1 1 calc R
C25 C 0.6024(5) 0.3375(4) 0.5246(3) 0.0877(17) Uani 1 1 d .
H25 H 0.5762 0.3517 0.4741 0.105 Uiso 1 1 calc R
C26 C 0.5959(3) 0.4908(3) 0.6963(2) 0.0425(10) Uani 1 1 d .
C27 C 0.7199(3) 0.5516(3) 0.7470(2) 0.0402(10) Uani 1 1 d .
C28 C 0.5767(4) 0.3916(3) 0.7870(3) 0.0481(11) Uani 1 1 d .
C29 C 0.7620(3) 0.5250(3) 0.8209(2) 0.0415(10) Uani 1 1 d .
C30 C 0.5272(3) 0.4128(3) 0.7155(3) 0.0468(11) Uani 1 1 d .
H30 H 0.4479 0.3747 0.6805 0.056 Uiso 1 1 calc R
C31 C 0.6928(3) 0.4471(3) 0.8402(2) 0.0460(10) Uani 1 1 d .
H31 H 0.7244 0.4321 0.8891 0.055 Uiso 1 1 calc R
C32 C 0.5393(6) -0.1555(6) 0.7215(5) 0.133(3) Uani 1 1 d .
H32 H 0.4873 -0.1747 0.6653 0.159 Uiso 1 1 calc R
C33 C 0.6260(5) -0.1805(4) 0.7418(4) 0.0864(17) Uani 1 1 d .
H33 H 0.6349 -0.2146 0.6998 0.104 Uiso 1 1 calc R
C34 C 0.7005(4) -0.1550(3) 0.8248(3) 0.0551(12) Uani 1 1 d .
C35 C 0.6858(4) -0.1049(3) 0.8849(3) 0.0677(13) Uani 1 1 d .
H35 H 0.7350 -0.0883 0.9416 0.081 Uiso 1 1 calc R
C36 C 0.5978(6) -0.0784(4) 0.8624(5) 0.103(2) Uani 1 1 d .
H36 H 0.5883 -0.0434 0.9034 0.124 Uiso 1 1 calc R
C37 C 0.5264(7) -0.1040(6) 0.7801(7) 0.142(5) Uani 1 1 d .
H37 H 0.4679 -0.0858 0.7641 0.170 Uiso 1 1 calc R
C38 C 1.2292(3) 0.7092(3) 0.8217(2) 0.0400(10) Uani 1 1 d .
C39 C 1.2475(3) 0.6759(3) 0.7506(3) 0.0422(10) Uani 1 1 d .
C40 C 1.3388(4) 0.6553(3) 0.7588(3) 0.0520(11) Uani 1 1 d .
H40 H 1.3490 0.6350 0.7111 0.062 Uiso 1 1 calc R
C41 C 1.4133(3) 0.6649(3) 0.8366(3) 0.0514(11) Uani 1 1 d .
C42 C 1.3151(3) 0.7205(3) 0.8996(3) 0.0497(11) Uani 1 1 d .
C43 C 1.4042(3) 0.6990(3) 0.9091(3) 0.0562(12) Uani 1 1 d .
H43 H 1.4569 0.7070 0.9623 0.067 Uiso 1 1 calc R
C44 C 0.8803(3) 0.4450(3) 0.7196(3) 0.0433(10) Uani 1 1 d .
C46 C 1.0525(3) 0.4786(3) 0.8466(3) 0.0556(12) Uani 1 1 d .
H46A H 1.0469 0.4775 0.9004 0.067 Uiso 1 1 calc R
H46B H 1.0778 0.5445 0.8433 0.067 Uiso 1 1 calc R
C48 C 0.9974(3) -0.1086(3) 0.8575(3) 0.0486(11) Uani 1 1 d .
C50 C 0.7971(4) -0.1822(3) 0.8502(3) 0.0788(16) Uani 1 1 d .
H50A H 0.8013 -0.2040 0.9003 0.095 Uiso 1 1 calc R
H50B H 0.7800 -0.2352 0.8053 0.095 Uiso 1 1 calc R
C67 C 0.7842(4) 0.1055(3) 0.6568(3) 0.0594(12) Uani 1 1 d .
C68 C 0.8197(4) 0.0898(3) 0.7433(3) 0.0756(15) Uani 1 1 d .
H68A H 0.7544 0.0342 0.7442 0.091 Uiso 1 1 calc R
H68B H 0.8843 0.0752 0.7537 0.091 Uiso 1 1 calc R
C69 C 0.8521(4) 0.1878(4) 0.6424(4) 0.0726(15) Uani 1 1 d .
H69 H 0.9212 0.2349 0.6868 0.087 Uiso 1 1 calc R
C70 C 0.8224(6) 0.2035(5) 0.5655(5) 0.097(2) Uani 1 1 d .
H70 H 0.8705 0.2610 0.5582 0.117 Uiso 1 1 calc R
C71 C 0.7226(8) 0.1357(6) 0.4988(5) 0.115(2) Uani 1 1 d .
H71 H 0.7014 0.1467 0.4462 0.138 Uiso 1 1 calc R
C72 C 0.6543(6) 0.0513(6) 0.5105(4) 0.114(2) Uani 1 1 d .
H72 H 0.5867 0.0038 0.4653 0.137 Uiso 1 1 calc R
C73 C 0.6848(5) 0.0358(4) 0.5893(4) 0.0890(17) Uani 1 1 d .
H73 H 0.6377 -0.0221 0.5966 0.107 Uiso 1 1 calc R
C74 C 0.7558(5) 0.1725(4) 0.8282(4) 0.099(2) Uani 1 1 d .
H74A H 0.7856 0.2250 0.8782 0.118 Uiso 1 1 calc R
H74B H 0.7170 0.1122 0.8404 0.118 Uiso 1 1 calc R
C75 C 0.6679(4) 0.1811(3) 0.7579(4) 0.0825(17) Uani 1 1 d .
H75A H 0.6389 0.1310 0.7064 0.099 Uiso 1 1 calc R
H75B H 0.6022 0.1747 0.7711 0.099 Uiso 1 1 calc R
C76 C 0.8446(4) 0.5666(4) 0.4592(3) 0.105(2) Uani 1 1 d .
H76A H 0.8963 0.5448 0.4913 0.158 Uiso 1 1 calc R
H76B H 0.8665 0.5864 0.4148 0.158 Uiso 1 1 calc R
H76C H 0.7654 0.5148 0.4352 0.158 Uiso 1 1 calc R
C77 C 0.9422(7) 0.1829(4) 0.8936(4) 0.132(3) Uani 1 1 d .
H77A H 0.9646 0.2419 0.9345 0.158 Uiso 1 1 calc R
H77B H 0.9042 0.1289 0.9135 0.158 Uiso 1 1 calc R
C78 C 1.0460(6) 0.1841(4) 0.8920(4) 0.137(3) Uani 1 1 d .
H78A H 1.1122 0.2253 0.9452 0.164 Uiso 1 1 calc R
H78B H 1.0620 0.2099 0.8471 0.164 Uiso 1 1 calc R
Er1 Er 0.966324(16) 0.691347(13) 0.733535(13) 0.04212(7) Uani 1 1 d .
N1 N 1.3032(4) 0.7555(4) 0.9761(3) 0.0715(12) Uani 1 1 d .
N2 N 1.1701(3) 0.6629(2) 0.6662(2) 0.0535(9) Uani 1 1 d .
N3 N 0.8493(3) 0.8618(3) 0.6308(3) 0.0648(11) Uani 1 1 d .
N4 N 1.2678(3) 0.9465(3) 0.6952(2) 0.0613(10) Uani 1 1 d .
N5 N 1.1090(4) 1.1526(3) 0.5877(3) 0.0767(12) Uani 1 1 d .
N6 N 0.8843(3) 0.5812(3) 0.8823(2) 0.0541(10) Uani 1 1 d .
N7 N 0.5054(4) 0.3083(3) 0.8082(3) 0.0675(11) Uani 1 1 d .
N8 N 0.5373(3) 0.5142(3) 0.6223(3) 0.0678(11) Uani 1 1 d .
N9 N 1.5093(4) 0.6408(3) 0.8456(3) 0.0726(13) Uani 1 1 d .
N10 N 0.9371(3) 0.4162(2) 0.7792(2) 0.0507(9) Uani 1 1 d .
H10A H 0.9028 0.3563 0.7777 0.061 Uiso 1 1 calc R
N11 N 0.8555(4) 0.1748(3) 0.8118(3) 0.0734(12) Uani 1 1 d .
N12 N 0.9105(3) -0.0991(2) 0.8677(2) 0.0653(11) Uani 1 1 d .
H12 H 0.9208 -0.0417 0.8853 0.078 Uiso 1 1 calc R
O1 O 1.0728(2) 0.65680(19) 0.65234(17) 0.0539(7) Uani 1 1 d .
O2 O 1.1467(2) 0.72862(17) 0.81944(16) 0.0435(7) Uani 1 1 d .
O3 O 1.0417(2) 0.82008(18) 0.68961(17) 0.0563(8) Uani 1 1 d .
O4 O 0.7825(2) 0.62140(18) 0.72620(16) 0.0500(7) Uani 1 1 d .
O5 O 0.8389(3) 0.6288(2) 0.5898(2) 0.0585(9) Uani 1 1 d .
O6 O 0.9287(2) 0.52962(18) 0.71478(16) 0.0522(7) Uani 1 1 d .
O7 O 0.9874(2) -0.19060(19) 0.83548(17) 0.0520(7) Uani 1 1 d .
O9 O 0.9577(2) 0.64087(19) 0.86510(17) 0.0558(8) Uani 1 1 d .
O10 O 1.3624(3) 1.0119(2) 0.7065(2) 0.0930(12) Uani 1 1 d .
O11 O 1.2032(3) 0.6583(2) 0.6094(2) 0.0841(11) Uani 1 1 d .
O12 O 1.2344(3) 0.6953(3) 0.9961(2) 0.1167(16) Uani 1 1 d .
O13 O 1.3575(4) 0.8384(3) 1.0123(3) 0.1352(18) Uani 1 1 d .
O14 O 1.2557(3) 0.8692(3) 0.7050(3) 0.1202(16) Uani 1 1 d .
O15 O 0.7714(3) 0.8719(3) 0.5888(4) 0.159(2) Uani 1 1 d .
O16 O 0.8329(3) 0.7998(3) 0.6665(3) 0.1033(13) Uani 1 1 d .
O17 O 1.2055(3) 1.2049(3) 0.5919(3) 0.1248(16) Uani 1 1 d .
O18 O 0.4076(3) 0.2527(2) 0.7565(2) 0.1016(13) Uani 1 1 d .
O19 O 0.9105(3) 0.5658(3) 0.9511(2) 0.0996(13) Uani 1 1 d .
O20 O 0.5942(3) 0.5684(3) 0.5914(2) 0.1022(13) Uani 1 1 d .
O21 O 0.4326(3) 0.4773(3) 0.5934(2) 0.1227(16) Uani 1 1 d .
O22 O 0.5462(3) 0.3000(3) 0.8780(3) 0.1176(15) Uani 1 1 d .
O23 O 1.0257(4) 1.1658(3) 0.5573(3) 0.1224(16) Uani 1 1 d .
O24 O 1.5776(3) 0.6552(3) 0.9169(3) 0.0998(13) Uani 1 1 d .
O25 O 1.5122(3) 0.6067(3) 0.7813(3) 0.1023(14) Uani 1 1 d .
O26 O 0.7267(2) 0.27552(19) 0.7478(2) 0.0592(8) Uani 1 1 d .
O27 O 1.0298(3) 0.0864(2) 0.8780(2) 0.1012(13) Uani 1 1 d .
H5A H 0.777(3) 0.610(2) 0.588(2) 0.031(12) Uiso 1 1 d .

loop_
_atom_site_aniso_label
_atom_site_aniso_U_11
_atom_site_aniso_U_22
_atom_site_aniso_U_33
_atom_site_aniso_U_23
_atom_site_aniso_U_13
_atom_site_aniso_U_12
C1 0.043(3) 0.046(3) 0.057(3) 0.025(2) 0.022(2) 0.022(2)
C2 0.065(3) 0.078(4) 0.069(4) 0.020(3) 0.032(3) 0.033(3)
C3 0.064(3) 0.098(4) 0.072(4) 0.039(3) 0.028(3) 0.047(3)
C4 0.098(5) 0.099(5) 0.122(6) 0.023(4) 0.068(5) 0.055(4)
C5 0.066(4) 0.105(5) 0.120(5) 0.059(4) 0.030(4) 0.054(3)
C6 0.088(5) 0.096(5) 0.171(8) 0.048(5) 0.069(6) 0.065(4)
C7 0.044(2) 0.041(2) 0.051(3) 0.021(2) 0.020(2) 0.022(2)
C8 0.047(3) 0.037(2) 0.041(3) 0.011(2) 0.021(2) 0.016(2)
C9 0.043(3) 0.045(3) 0.050(3) 0.017(2) 0.022(2) 0.022(2)
C10 0.053(3) 0.052(3) 0.056(3) 0.017(2) 0.019(2) 0.032(2)
C11 0.068(3) 0.041(3) 0.058(3) 0.024(2) 0.026(3) 0.030(2)
C12 0.073(3) 0.078(4) 0.059(3) 0.039(3) 0.016(3) 0.023(3)
C13 0.051(3) 0.045(3) 0.053(3) 0.023(2) 0.024(2) 0.016(2)
C14 0.042(3) 0.050(3) 0.050(3) 0.014(2) 0.012(2) 0.008(2)
C15 0.043(3) 0.073(3) 0.063(3) 0.002(3) 0.024(3) 0.007(3)
C16 0.067(4) 0.057(3) 0.070(4) 0.026(3) -0.002(3) 0.008(3)
C17 0.071(4) 0.106(5) 0.072(4) 0.035(4) -0.001(4) -0.031(4)
C18 0.046(3) 0.127(5) 0.070(4) 0.004(4) 0.023(3) -0.002(4)
C19 0.082(4) 0.070(4) 0.098(5) 0.047(3) -0.015(4) -0.012(4)
C20 0.046(3) 0.036(2) 0.050(3) 0.012(2) 0.015(2) 0.023(2)
C21 0.050(3) 0.040(3) 0.071(3) 0.008(2) 0.025(3) 0.026(2)
C22 0.074(3) 0.053(3) 0.053(3) 0.010(2) 0.005(3) 0.031(3)
C23 0.052(3) 0.057(3) 0.100(4) 0.005(3) 0.028(3) 0.023(3)
C24 0.057(4) 0.077(4) 0.095(5) -0.016(4) -0.004(4) 0.027(3)
C25 0.094(4) 0.075(4) 0.066(4) 0.006(3) -0.005(4) 0.048(4)
C26 0.043(2) 0.043(2) 0.048(3) 0.017(2) 0.017(2) 0.026(2)
C27 0.040(2) 0.038(2) 0.047(3) 0.013(2) 0.019(2) 0.021(2)
C28 0.044(3) 0.044(3) 0.064(3) 0.023(2) 0.031(3) 0.019(2)
C29 0.037(2) 0.041(2) 0.046(3) 0.012(2) 0.021(2) 0.015(2)
C30 0.034(2) 0.040(2) 0.060(3) 0.009(2) 0.019(2) 0.013(2)
C31 0.047(3) 0.053(3) 0.045(3) 0.020(2) 0.025(2) 0.025(2)
C32 0.061(5) 0.130(8) 0.139(8) 0.086(6) -0.002(5) 0.006(5)
C33 0.077(4) 0.081(4) 0.076(4) 0.022(3) 0.035(4) 0.012(3)
C34 0.051(3) 0.049(3) 0.080(4) 0.027(3) 0.037(3) 0.026(2)
C35 0.069(3) 0.074(3) 0.074(4) 0.024(3) 0.035(3) 0.041(3)
C36 0.098(5) 0.080(4) 0.192(8) 0.057(5) 0.100(6) 0.061(4)
C37 0.062(5) 0.124(8) 0.269(15) 0.124(9) 0.064(7) 0.055(5)
C38 0.038(2) 0.034(2) 0.042(3) 0.0105(19) 0.017(2) 0.0108(19)
C39 0.045(3) 0.039(2) 0.043(3) 0.016(2) 0.019(2) 0.019(2)
C40 0.056(3) 0.049(3) 0.065(3) 0.019(2) 0.034(3) 0.030(2)
C41 0.043(3) 0.051(3) 0.074(3) 0.024(3) 0.030(3) 0.028(2)
C42 0.044(3) 0.057(3) 0.046(3) 0.010(2) 0.019(2) 0.023(2)
C43 0.043(3) 0.063(3) 0.058(3) 0.019(2) 0.011(2) 0.027(2)
C44 0.052(3) 0.044(3) 0.048(3) 0.019(2) 0.025(2) 0.029(2)
C46 0.048(3) 0.055(3) 0.051(3) 0.012(2) 0.011(2) 0.021(2)
C48 0.040(2) 0.046(3) 0.052(3) 0.010(2) 0.015(2) 0.017(2)
C50 0.061(3) 0.052(3) 0.143(5) 0.035(3) 0.057(3) 0.031(3)
C67 0.063(3) 0.054(3) 0.065(3) 0.013(3) 0.024(3) 0.034(3)
C68 0.093(4) 0.053(3) 0.076(4) 0.011(3) 0.020(3) 0.043(3)
C69 0.074(4) 0.070(4) 0.085(4) 0.018(3) 0.041(3) 0.040(3)
C70 0.141(6) 0.095(5) 0.107(5) 0.043(4) 0.088(5) 0.069(5)
C71 0.165(8) 0.153(7) 0.085(5) 0.041(6) 0.066(6) 0.114(6)
C72 0.105(5) 0.132(7) 0.074(5) -0.008(5) 0.011(4) 0.057(5)
C73 0.074(4) 0.075(4) 0.091(5) 0.007(4) 0.028(4) 0.021(3)
C74 0.173(6) 0.063(3) 0.120(5) 0.061(4) 0.102(5) 0.069(4)
C75 0.091(4) 0.058(3) 0.137(5) 0.049(3) 0.081(4) 0.038(3)
C76 0.114(5) 0.143(6) 0.051(3) 0.016(4) 0.032(4) 0.060(4)
C77 0.216(8) 0.103(5) 0.097(5) 0.006(4) 0.043(6) 0.116(6)
C78 0.158(7) 0.045(4) 0.131(6) 0.002(4) -0.017(5) 0.045(4)
Er1 0.04048(11) 0.03829(11) 0.05176(13) 0.02032(9) 0.02117(9) 0.01881(9)
N1 0.065(3) 0.092(4) 0.057(3) 0.013(3) 0.021(3) 0.043(3)
N2 0.060(3) 0.056(2) 0.053(3) 0.017(2) 0.028(2) 0.031(2)
N3 0.050(3) 0.055(3) 0.091(3) 0.026(2) 0.032(3) 0.024(2)
N4 0.052(3) 0.060(3) 0.081(3) 0.032(2) 0.029(2) 0.030(2)
N5 0.088(3) 0.062(3) 0.103(4) 0.051(3) 0.047(3) 0.043(3)
N6 0.047(2) 0.064(3) 0.047(2) 0.019(2) 0.021(2) 0.020(2)
N7 0.056(3) 0.063(3) 0.087(4) 0.034(3) 0.039(3) 0.020(2)
N8 0.046(3) 0.076(3) 0.068(3) 0.027(2) 0.015(2) 0.022(2)
N9 0.063(3) 0.066(3) 0.107(4) 0.033(3) 0.038(3) 0.041(2)
N10 0.049(2) 0.039(2) 0.061(2) 0.0241(18) 0.016(2) 0.0208(18)
N11 0.114(4) 0.059(3) 0.064(3) 0.019(2) 0.032(3) 0.059(3)
N12 0.054(2) 0.034(2) 0.112(3) 0.016(2) 0.040(2) 0.0218(19)
O1 0.0532(18) 0.0624(19) 0.0503(19) 0.0210(15) 0.0222(16) 0.0294(16)
O2 0.0377(15) 0.0484(16) 0.0501(17) 0.0129(13) 0.0200(14) 0.0242(13)
O3 0.0587(19) 0.0408(17) 0.076(2) 0.0315(16) 0.0338(17) 0.0213(15)
O4 0.0428(16) 0.0447(16) 0.0607(19) 0.0264(15) 0.0206(15) 0.0169(14)
O5 0.052(2) 0.063(2) 0.062(2) 0.0343(17) 0.0259(19) 0.0231(18)
O6 0.0632(19) 0.0331(16) 0.0553(18) 0.0181(14) 0.0190(16) 0.0212(14)
O7 0.0417(16) 0.0431(17) 0.069(2) 0.0083(15) 0.0238(15) 0.0197(14)
O9 0.0412(17) 0.0544(18) 0.058(2) 0.0201(16) 0.0196(16) 0.0102(15)
O10 0.045(2) 0.074(2) 0.154(4) 0.051(2) 0.038(2) 0.0213(18)
O11 0.099(3) 0.129(3) 0.057(2) 0.032(2) 0.046(2) 0.071(2)
O12 0.101(3) 0.145(4) 0.081(3) 0.004(3) 0.055(3) 0.033(3)
O13 0.189(5) 0.088(3) 0.114(4) -0.013(3) 0.073(3) 0.055(3)
O14 0.069(2) 0.082(3) 0.240(5) 0.099(3) 0.063(3) 0.049(2)
O15 0.052(2) 0.140(4) 0.299(7) 0.136(4) 0.058(3) 0.050(3)
O16 0.068(2) 0.113(3) 0.139(4) 0.070(3) 0.062(3) 0.029(2)
O17 0.092(3) 0.085(3) 0.185(4) 0.097(3) 0.043(3) 0.026(2)
O18 0.069(2) 0.067(2) 0.115(3) 0.024(2) 0.029(2) -0.007(2)
O19 0.067(2) 0.132(3) 0.056(2) 0.047(2) 0.015(2) 0.011(2)
O20 0.071(2) 0.100(3) 0.095(3) 0.062(2) 0.007(2) 0.017(2)
O21 0.044(2) 0.189(4) 0.116(3) 0.085(3) 0.015(2) 0.042(3)
O22 0.078(3) 0.126(3) 0.131(4) 0.092(3) 0.042(3) 0.019(2)
O23 0.133(4) 0.128(3) 0.206(5) 0.122(3) 0.105(4) 0.105(3)
O24 0.079(3) 0.124(3) 0.124(3) 0.049(3) 0.036(3) 0.073(3)
O25 0.114(3) 0.110(3) 0.137(4) 0.033(3) 0.074(3) 0.085(3)
O26 0.063(2) 0.0417(17) 0.082(2) 0.0285(17) 0.0411(19) 0.0222(15)
O27 0.091(3) 0.0331(19) 0.132(3) 0.020(2) -0.003(3) 0.0258(19)

loop_
_atom_type_symbol
_atom_type_description
_atom_type_scat_dispersion_real
_atom_type_scat_dispersion_imag
_atom_type_scat_source
C C 0.0033 0.0016 'International Tables Vol C Tables 4.2.6.8 and 6.1.1.4'
H H 0.0000 0.0000 'International Tables Vol C Tables 4.2.6.8 and 6.1.1.4'
N N 0.0061 0.0033 'International Tables Vol C Tables 4.2.6.8 and 6.1.1.4'
O O 0.0106 0.0060 'International Tables Vol C Tables 4.2.6.8 and 6.1.1.4'
Er Er -0.2586 4.9576 'International Tables Vol C Tables 4.2.6.8 and 6.1.1.4'

loop_
_geom_angle_atom_site_label_1
_geom_angle_atom_site_label_2
_geom_angle_atom_site_label_3
_geom_angle
_geom_angle_site_symmetry_1
_geom_angle_site_symmetry_3
C3 C1 C2 118.0(4) . .
C3 C1 C46 119.4(4) . .
C2 C1 C46 122.6(4) . .
C1 C2 C4 120.1(5) . .
C1 C2 H2 119.9 . .
C4 C2 H2 119.9 . .
C1 C3 C5 122.1(5) . .
C1 C3 H3 119.0 . .
C5 C3 H3 119.0 . .
C6 C4 C2 120.3(6) . .
C6 C4 H4 119.9 . .
C2 C4 H4 119.9 . .
C6 C5 C3 118.7(6) . .
C6 C5 H5 120.6 . .
C3 C5 H5 120.6 . .
C5 C6 C4 120.9(6) . .
C5 C6 H6 119.6 . .
C4 C6 H6 119.6 . .
C13 C7 C8 123.9(4) . .
C13 C7 N4 116.4(4) . .
C8 C7 N4 119.8(4) . .
O3 C8 C9 124.2(4) . .
O3 C8 C7 123.9(4) . .
C9 C8 C7 111.9(4) . .
C10 C9 C8 124.5(4) . .
C10 C9 N3 115.7(4) . .
C8 C9 N3 119.7(4) . .
C9 C10 C11 118.7(4) . .
C9 C10 H10 120.7 . .
C11 C10 H10 120.7 . .
C13 C11 C10 121.0(4) . .
C13 C11 N5 119.5(4) . .
C10 C11 N5 119.5(4) . .
O5 C12 C76 111.9(4) . .
O5 C12 H12A 109.2 . .
C76 C12 H12A 109.2 . .
O5 C12 H12B 109.2 . .
C76 C12 H12B 109.2 . .
H12A C12 H12B 107.9 . .
C7 C13 C11 120.0(4) . .
C7 C13 H13 120.0 . .
C11 C13 H13 120.0 . .
C15 C14 C16 117.8(4) . .
C15 C14 C48 116.4(4) . .
C16 C14 C48 125.8(4) . .
C18 C15 C14 121.8(5) . .
C18 C15 H15 119.1 . .
C14 C15 H15 119.1 . .
O27 C16 C14 117.5(4) . .
O27 C16 C19 122.4(6) . .
C14 C16 C19 120.1(6) . .
C19 C17 C18 121.2(6) . .
C19 C17 H17 119.4 . .
C18 C17 H17 119.4 . .
C17 C18 C15 119.4(6) . .
C17 C18 H18 120.3 . .
C15 C18 H18 120.3 . .
C17 C19 C16 119.6(6) . .
C17 C19 H19 120.2 . .
C16 C19 H19 120.2 . .
C22 C20 C21 118.3(4) . .
C22 C20 C44 116.8(4) . .
C21 C20 C44 124.8(4) . .
O26 C21 C20 117.1(4) . .
O26 C21 C23 122.9(4) . .
C20 C21 C23 119.9(5) . .
C25 C22 C20 121.9(5) . .
C25 C22 H22 119.1 . .
C20 C22 H22 119.1 . .
C24 C23 C21 119.3(5) . .
C24 C23 H23 120.3 . .
C21 C23 H23 120.3 . .
C25 C24 C23 121.4(5) . .
C25 C24 H24 119.3 . .
C23 C24 H24 119.3 . .
C24 C25 C22 119.2(5) . .
C24 C25 H25 120.4 . .
C22 C25 H25 120.4 . .
C30 C26 C27 123.3(4) . .
C30 C26 N8 116.8(4) . .
C27 C26 N8 119.8(4) . .
O4 C27 C29 124.7(4) . .
O4 C27 C26 122.0(4) . .
C29 C27 C26 113.2(3) . .
C30 C28 C31 121.7(4) . .
C30 C28 N7 119.9(4) . .
C31 C28 N7 118.5(4) . .
C31 C29 C27 123.3(4) . .
C31 C29 N6 115.6(4) . .
C27 C29 N6 121.1(3) . .
C28 C30 C26 119.0(4) . .
C28 C30 H30 120.5 . .
C26 C30 H30 120.5 . .
C28 C31 C29 119.5(4) . .
C28 C31 H31 120.2 . .
C29 C31 H31 120.2 . .
C37 C32 C33 121.7(9) . .
C37 C32 H32 119.1 . .
C33 C32 H32 119.1 . .
C32 C33 C34 119.3(6) . .
C32 C33 H33 120.3 . .
C34 C33 H33 120.3 . .
C35 C34 C33 119.2(5) . .
C35 C34 C50 119.7(5) . .
C33 C34 C50 121.1(5) . .
C34 C35 C36 120.4(5) . .
C34 C35 H35 119.8 . .
C36 C35 H35 119.8 . .
C37 C36 C35 119.1(7) . .
C37 C36 H36 120.5 . .
C35 C36 H36 120.5 . .
C32 C37 C36 120.3(9) . .
C32 C37 H37 119.9 . .
C36 C37 H37 119.9 . .
O2 C38 C42 120.8(4) . .
O2 C38 C39 126.4(4) . .
C42 C38 C39 112.8(3) . .
C40 C39 C38 122.6(4) . .
C40 C39 N2 117.1(4) . .
C38 C39 N2 120.3(4) . .
C41 C40 C39 119.6(4) . .
C41 C40 H40 120.2 . .
C39 C40 H40 120.2 . .
C40 C41 C43 121.8(4) . .
C40 C41 N9 119.9(4) . .
C43 C41 N9 118.2(4) . .
C43 C42 C38 125.7(4) . .
C43 C42 N1 118.1(4) . .
C38 C42 N1 116.2(3) . .
C42 C43 C41 117.4(4) . .
C42 C43 H43 121.3 . .
C41 C43 H43 121.3 . .
O6 C44 N10 120.7(4) . .
O6 C44 C20 120.5(4) . .
N10 C44 C20 118.8(4) . .
N10 C46 C1 114.0(3) . .
N10 C46 H46A 108.7 . .
C1 C46 H46A 108.7 . .
N10 C46 H46B 108.7 . .
C1 C46 H46B 108.7 . .
H46A C46 H46B 107.6 . .
O7 C48 N12 120.2(4) . .
O7 C48 C14 120.0(4) . .
N12 C48 C14 119.7(4) . .
N12 C50 C34 110.8(4) . .
N12 C50 H50A 109.5 . .
C34 C50 H50A 109.5 . .
N12 C50 H50B 109.5 . .
C34 C50 H50B 109.5 . .
H50A C50 H50B 108.1 . .
C69 C67 C73 117.7(5) . .
C69 C67 C68 121.1(5) . .
C73 C67 C68 121.2(5) . .
N11 C68 C67 112.8(4) . .
N11 C68 H68A 109.0 . .
C67 C68 H68A 109.0 . .
N11 C68 H68B 109.0 . .
C67 C68 H68B 109.0 . .
H68A C68 H68B 107.8 . .
C70 C69 C67 122.2(6) . .
C70 C69 H69 118.9 . .
C67 C69 H69 118.9 . .
C69 C70 C71 120.4(6) . .
C69 C70 H70 119.8 . .
C71 C70 H70 119.8 . .
C70 C71 C72 118.9(7) . .
C70 C71 H71 120.6 . .
C72 C71 H71 120.6 . .
C71 C72 C73 120.5(7) . .
C71 C72 H72 119.7 . .
C73 C72 H72 119.7 . .
C67 C73 C72 120.3(6) . .
C67 C73 H73 119.9 . .
C72 C73 H73 119.9 . .
N11 C74 C75 114.5(4) . .
N11 C74 H74A 108.6 . .
C75 C74 H74A 108.6 . .
N11 C74 H74B 108.6 . .
C75 C74 H74B 108.6 . .
H74A C74 H74B 107.6 . .
O26 C75 C74 106.6(4) . .
O26 C75 H75A 110.4 . .
C74 C75 H75A 110.4 . .
O26 C75 H75B 110.4 . .
C74 C75 H75B 110.4 . .
H75A C75 H75B 108.6 . .
C12 C76 H76A 109.5 . .
C12 C76 H76B 109.5 . .
H76A C76 H76B 109.5 . .
C12 C76 H76C 109.5 . .
H76A C76 H76C 109.5 . .
H76B C76 H76C 109.5 . .
C78 C77 N11 115.7(6) . .
C78 C77 H77A 108.4 . .
N11 C77 H77A 108.4 . .
C78 C77 H77B 108.4 . .
N11 C77 H77B 108.4 . .
H77A C77 H77B 107.4 . .
C77 C78 O27 108.9(5) . .
C77 C78 H78A 109.9 . .
O27 C78 H78A 109.9 . .
C77 C78 H78B 109.9 . .
O27 C78 H78B 109.9 . .
H78A C78 H78B 108.3 . .
O2 Er1 O3 88.80(9) . .
O2 Er1 O4 139.93(9) . .
O3 Er1 O4 124.56(9) . .
O2 Er1 O7 84.13(9) . 1_565
O3 Er1 O7 79.61(10) . 1_565
O4 Er1 O7 81.46(9) . 1_565
O2 Er1 O5 141.07(10) . .
O3 Er1 O5 80.10(10) . .
O4 Er1 O5 73.00(10) . .
O7 Er1 O5 129.25(10) 1_565 .
O2 Er1 O6 85.41(9) . .
O3 Er1 O6 142.33(9) . .
O4 Er1 O6 79.88(9) . .
O7 Er1 O6 136.38(10) 1_565 .
O5 Er1 O6 81.36(10) . .
O2 Er1 O1 69.14(9) . .
O3 Er1 O1 72.99(9) . .
O4 Er1 O1 136.49(9) . .
O7 Er1 O1 141.59(9) 1_565 .
O5 Er1 O1 71.92(10) . .
O6 Er1 O1 70.17(9) . .
O2 Er1 O9 72.21(8) . .
O3 Er1 O9 142.49(9) . .
O4 Er1 O9 67.75(9) . .
O7 Er1 O9 66.78(9) 1_565 .
O5 Er1 O9 134.27(10) . .
O6 Er1 O9 69.68(9) . .
O1 Er1 O9 125.38(9) . .
O13 N1 O12 124.5(5) . .
O13 N1 C42 119.0(5) . .
O12 N1 C42 116.5(5) . .
O11 N2 O1 121.3(4) . .
O11 N2 C39 118.6(4) . .
O1 N2 C39 120.1(4) . .
O15 N3 O16 120.8(4) . .
O15 N3 C9 118.9(4) . .
O16 N3 C9 120.3(4) . .
O14 N4 O10 122.1(4) . .
O14 N4 C7 120.1(4) . .
O10 N4 C7 117.8(4) . .
O23 N5 O17 123.2(4) . .
O23 N5 C11 118.5(4) . .
O17 N5 C11 118.1(4) . .
O9 N6 O19 121.0(4) . .
O9 N6 C29 121.0(4) . .
O19 N6 C29 118.0(4) . .
O18 N7 O22 123.3(4) . .
O18 N7 C28 118.3(4) . .
O22 N7 C28 118.3(4) . .
O21 N8 O20 121.9(4) . .
O21 N8 C26 117.9(4) . .
O20 N8 C26 120.2(4) . .
O25 N9 O24 125.3(5) . .
O25 N9 C41 117.1(5) . .
O24 N9 C41 117.6(5) . .
C44 N10 C46 124.8(3) . .
C44 N10 H10A 117.6 . .
C46 N10 H10A 117.6 . .
C74 N11 C68 112.4(4) . .
C74 N11 C77 106.0(4) . .
C68 N11 C77 113.0(4) . .
C48 N12 C50 123.1(3) . .
C48 N12 H12 118.5 . .
C50 N12 H12 118.5 . .
N2 O1 Er1 138.6(3) . .
C38 O2 Er1 140.4(2) . .
C8 O3 Er1 161.3(3) . .
C27 O4 Er1 137.4(2) . .
C12 O5 Er1 132.8(3) . .
C12 O5 H5A 117(3) . .
Er1 O5 H5A 106(3) . .
C44 O6 Er1 155.2(2) . .
C48 O7 Er1 148.5(3) . 1_545
N6 O9 Er1 136.2(3) . .
C21 O26 C75 119.8(4) . .
C16 O27 C78 118.6(4) . .

loop_
_geom_bond_atom_site_label_1
_geom_bond_atom_site_label_2
_geom_bond_distance
_geom_bond_site_symmetry_2
C1 C3 1.369(6) .
C1 C2 1.375(5) .
C1 C46 1.516(5) .
C2 C4 1.378(6) .
C2 H2 0.9300 .
C3 C5 1.380(6) .
C3 H3 0.9300 .
C4 C6 1.361(7) .
C4 H4 0.9300 .
C5 C6 1.346(7) .
C5 H5 0.9300 .
C6 H6 0.9300 .
C7 C13 1.353(5) .
C7 C8 1.444(5) .
C7 N4 1.465(5) .
C8 O3 1.252(4) .
C8 C9 1.436(5) .
C9 C10 1.370(5) .
C9 N3 1.462(5) .
C10 C11 1.378(5) .
C10 H10 0.9300 .
C11 C13 1.372(5) .
C11 N5 1.459(5) .
C12 O5 1.435(5) .
C12 C76 1.482(6) .
C12 H12A 0.9700 .
C12 H12B 0.9700 .
C13 H13 0.9300 .
C14 C15 1.380(5) .
C14 C16 1.389(6) .
C14 C48 1.478(5) .
C15 C18 1.378(6) .
C15 H15 0.9300 .
C16 O27 1.368(6) .
C16 C19 1.404(6) .
C17 C19 1.356(8) .
C17 C18 1.358(8) .
C17 H17 0.9300 .
C18 H18 0.9300 .
C19 H19 0.9300 .
C20 C22 1.379(5) .
C20 C21 1.395(5) .
C20 C44 1.489(5) .
C21 O26 1.358(5) .
C21 C23 1.397(6) .
C22 C25 1.377(6) .
C22 H22 0.9300 .
C23 C24 1.376(7) .
C23 H23 0.9300 .
C24 C25 1.358(7) .
C24 H24 0.9300 .
C25 H25 0.9300 .
C26 C30 1.368(5) .
C26 C27 1.444(5) .
C26 N8 1.461(5) .
C27 O4 1.267(4) .
C27 C29 1.420(5) .
C28 C30 1.366(5) .
C28 C31 1.368(5) .
C28 N7 1.455(5) .
C29 C31 1.369(5) .
C29 N6 1.464(5) .
C30 H30 0.9300 .
C31 H31 0.9300 .
C32 C37 1.336(10) .
C32 C33 1.356(8) .
C32 H32 0.9300 .
C33 C34 1.370(6) .
C33 H33 0.9300 .
C34 C35 1.359(5) .
C34 C50 1.504(5) .
C35 C36 1.388(7) .
C35 H35 0.9300 .
C36 C37 1.348(9) .
C36 H36 0.9300 .
C37 H37 0.9300 .
C38 O2 1.276(4) .
C38 C42 1.417(5) .
C38 C39 1.429(5) .
C39 C40 1.386(5) .
C39 N2 1.442(5) .
C40 C41 1.357(5) .
C40 H40 0.9300 .
C41 C43 1.384(5) .
C41 N9 1.478(5) .
C42 C43 1.362(5) .
C42 N1 1.471(5) .
C43 H43 0.9300 .
C44 O6 1.253(4) .
C44 N10 1.330(5) .
C46 N10 1.452(4) .
C46 H46A 0.9700 .
C46 H46B 0.9700 .
C48 O7 1.245(4) .
C48 N12 1.322(4) .
C50 N12 1.469(4) .
C50 H50A 0.9700 .
C50 H50B 0.9700 .
C67 C69 1.362(6) .
C67 C73 1.374(6) .
C67 C68 1.515(6) .
C68 N11 1.479(5) .
C68 H68A 0.9700 .
C68 H68B 0.9700 .
C69 C70 1.356(7) .
C69 H69 0.9300 .
C70 C71 1.362(8) .
C70 H70 0.9300 .
C71 C72 1.364(8) .
C71 H71 0.9300 .
C72 C73 1.386(8) .
C72 H72 0.9300 .
C73 H73 0.9300 .
C74 N11 1.472(6) .
C74 C75 1.480(7) .
C74 H74A 0.9700 .
C74 H74B 0.9700 .
C75 O26 1.439(5) .
C75 H75A 0.9700 .
C75 H75B 0.9700 .
C76 H76A 0.9600 .
C76 H76B 0.9600 .
C76 H76C 0.9600 .
C77 C78 1.424(7) .
C77 N11 1.485(7) .
C77 H77A 0.9700 .
C77 H77B 0.9700 .
C78 O27 1.445(6) .
C78 H78A 0.9700 .
C78 H78B 0.9700 .
Er1 O2 2.215(2) .
Er1 O3 2.224(3) .
Er1 O4 2.250(2) .
Er1 O7 2.279(3) 1_565
Er1 O5 2.346(3) .
Er1 O6 2.348(3) .
Er1 O1 2.501(3) .
Er1 O9 2.542(3) .
N1 O13 1.171(5) .
N1 O12 1.214(5) .
N2 O11 1.225(4) .
N2 O1 1.236(4) .
N3 O15 1.167(5) .
N3 O16 1.205(5) .
N4 O14 1.203(4) .
N4 O10 1.216(4) .
N5 O23 1.207(5) .
N5 O17 1.210(4) .
N6 O9 1.215(4) .
N6 O19 1.222(4) .
N7 O18 1.206(4) .
N7 O22 1.213(5) .
N8 O21 1.196(4) .
N8 O20 1.212(4) .
N9 O25 1.210(5) .
N9 O24 1.218(5) .
N10 H10A 0.8600 .
N12 H12 0.8600 .
O5 H5A 0.77(3) .
O7 Er1 2.279(3) 1_545

loop_
_geom_torsion_atom_site_label_1
_geom_torsion_atom_site_label_2
_geom_torsion_atom_site_label_3
_geom_torsion_atom_site_label_4
_geom_torsion
_geom_torsion_site_symmetry_1
_geom_torsion_site_symmetry_4
C3 C1 C2 C4 0.6(7) . .
C46 C1 C2 C4 178.1(4) . .
C2 C1 C3 C5 0.0(7) . .
C46 C1 C3 C5 -177.6(4) . .
C1 C2 C4 C6 -1.0(9) . .
C1 C3 C5 C6 -0.1(8) . .
C3 C5 C6 C4 -0.3(9) . .
C2 C4 C6 C5 0.8(10) . .
C13 C7 C8 O3 179.5(4) . .
N4 C7 C8 O3 0.5(6) . .
C13 C7 C8 C9 0.0(6) . .
N4 C7 C8 C9 -179.1(3) . .
O3 C8 C9 C10 -179.0(4) . .
C7 C8 C9 C10 0.6(6) . .
O3 C8 C9 N3 -0.2(6) . .
C7 C8 C9 N3 179.3(3) . .
C8 C9 C10 C11 -1.4(6) . .
N3 C9 C10 C11 179.8(4) . .
C9 C10 C11 C13 1.7(6) . .
C9 C10 C11 N5 -179.7(4) . .
C8 C7 C13 C11 0.3(6) . .
N4 C7 C13 C11 179.4(4) . .
C10 C11 C13 C7 -1.1(6) . .
N5 C11 C13 C7 -179.8(4) . .
C16 C14 C15 C18 -1.3(7) . .
C48 C14 C15 C18 176.2(4) . .
C15 C14 C16 O27 -177.6(4) . .
C48 C14 C16 O27 5.3(7) . .
C15 C14 C16 C19 3.7(7) . .
C48 C14 C16 C19 -173.4(5) . .
C19 C17 C18 C15 2.5(10) . .
C14 C15 C18 C17 -1.8(8) . .
C18 C17 C19 C16 0.0(10) . .
O27 C16 C19 C17 178.2(6) . .
C14 C16 C19 C17 -3.1(9) . .
C22 C20 C21 O26 -179.3(4) . .
C44 C20 C21 O26 -1.4(6) . .
C22 C20 C21 C23 -2.7(6) . .
C44 C20 C21 C23 175.2(4) . .
C21 C20 C22 C25 0.9(7) . .
C44 C20 C22 C25 -177.1(4) . .
O26 C21 C23 C24 178.7(4) . .
C20 C21 C23 C24 2.3(6) . .
C21 C23 C24 C25 -0.2(8) . .
C23 C24 C25 C22 -1.6(8) . .
C20 C22 C25 C24 1.2(7) . .
C30 C26 C27 O4 177.4(4) . .
N8 C26 C27 O4 -5.2(6) . .
C30 C26 C27 C29 -2.9(5) . .
N8 C26 C27 C29 174.5(3) . .
O4 C27 C29 C31 -177.8(3) . .
C26 C27 C29 C31 2.5(5) . .
O4 C27 C29 N6 2.8(6) . .
C26 C27 C29 N6 -176.9(3) . .
C31 C28 C30 C26 0.8(6) . .
N7 C28 C30 C26 -179.3(3) . .
C27 C26 C30 C28 1.3(6) . .
N8 C26 C30 C28 -176.1(4) . .
C30 C28 C31 C29 -1.2(6) . .
N7 C28 C31 C29 179.0(3) . .
C27 C29 C31 C28 -0.6(6) . .
N6 C29 C31 C28 178.8(3) . .
C37 C32 C33 C34 2.0(11) . .
C32 C33 C34 C35 -0.2(8) . .
C32 C33 C34 C50 179.3(5) . .
C33 C34 C35 C36 -1.2(7) . .
C50 C34 C35 C36 179.3(4) . .
C34 C35 C36 C37 0.8(9) . .
C33 C32 C37 C36 -2.4(13) . .
C35 C36 C37 C32 1.0(12) . .
O2 C38 C39 C40 -179.1(4) . .
C42 C38 C39 C40 1.3(5) . .
O2 C38 C39 N2 1.4(6) . .
C42 C38 C39 N2 -178.3(3) . .
C38 C39 C40 C41 1.4(6) . .
N2 C39 C40 C41 -179.1(4) . .
C39 C40 C41 C43 -3.0(6) . .
C39 C40 C41 N9 178.6(4) . .
O2 C38 C42 C43 177.8(4) . .
C39 C38 C42 C43 -2.6(6) . .
O2 C38 C42 N1 -0.2(6) . .
C39 C38 C42 N1 179.5(4) . .
C38 C42 C43 C41 1.2(7) . .
N1 C42 C43 C41 179.1(4) . .
C40 C41 C43 C42 1.8(6) . .
N9 C41 C43 C42 -179.8(4) . .
C22 C20 C44 O6 20.1(5) . .
C21 C20 C44 O6 -157.8(4) . .
C22 C20 C44 N10 -160.0(4) . .
C21 C20 C44 N10 22.1(6) . .
C3 C1 C46 N10 -143.1(4) . .
C2 C1 C46 N10 39.4(6) . .
C15 C14 C48 O7 -12.4(6) . .
C16 C14 C48 O7 164.8(4) . .
C15 C14 C48 N12 165.5(4) . .
C16 C14 C48 N12 -17.3(7) . .
C35 C34 C50 N12 -79.2(5) . .
C33 C34 C50 N12 101.3(5) . .
C69 C67 C68 N11 47.7(6) . .
C73 C67 C68 N11 -134.7(5) . .
C73 C67 C69 C70 2.2(7) . .
C68 C67 C69 C70 179.8(5) . .
C67 C69 C70 C71 -0.7(9) . .
C69 C70 C71 C72 -1.0(10) . .
C70 C71 C72 C73 1.3(10) . .
C69 C67 C73 C72 -1.9(8) . .
C68 C67 C73 C72 -179.5(5) . .
C71 C72 C73 C67 0.2(10) . .
N11 C74 C75 O26 -63.9(5) . .
N11 C77 C78 O27 -93.3(7) . .
C43 C42 N1 O13 85.6(6) . .
C38 C42 N1 O13 -96.3(5) . .
C43 C42 N1 O12 -95.9(5) . .
C38 C42 N1 O12 82.2(5) . .
C40 C39 N2 O11 -17.7(5) . .
C38 C39 N2 O11 161.9(3) . .
C40 C39 N2 O1 162.4(3) . .
C38 C39 N2 O1 -18.1(5) . .
C10 C9 N3 O15 16.6(7) . .
C8 C9 N3 O15 -162.2(5) . .
C10 C9 N3 O16 -166.0(4) . .
C8 C9 N3 O16 15.2(6) . .
C13 C7 N4 O14 -167.7(4) . .
C8 C7 N4 O14 11.5(6) . .
C13 C7 N4 O10 11.3(6) . .
C8 C7 N4 O10 -169.6(4) . .
C13 C11 N5 O23 174.2(5) . .
C10 C11 N5 O23 -4.5(7) . .
C13 C11 N5 O17 -1.2(7) . .
C10 C11 N5 O17 -179.9(4) . .
C31 C29 N6 O9 167.2(4) . .
C27 C29 N6 O9 -13.3(6) . .
C31 C29 N6 O19 -12.2(6) . .
C27 C29 N6 O19 167.3(4) . .
C30 C28 N7 O18 9.3(6) . .
C31 C28 N7 O18 -170.9(4) . .
C30 C28 N7 O22 -168.4(5) . .
C31 C28 N7 O22 11.4(6) . .
C30 C26 N8 O21 14.4(6) . .
C27 C26 N8 O21 -163.1(4) . .
C30 C26 N8 O20 -164.7(4) . .
C27 C26 N8 O20 17.7(6) . .
C40 C41 N9 O25 -5.0(6) . .
C43 C41 N9 O25 176.6(4) . .
C40 C41 N9 O24 176.3(4) . .
C43 C41 N9 O24 -2.2(6) . .
O6 C44 N10 C46 5.0(6) . .
C20 C44 N10 C46 -174.8(3) . .
C1 C46 N10 C44 -117.1(4) . .
C75 C74 N11 C68 -65.8(5) . .
C75 C74 N11 C77 170.2(4) . .
C67 C68 N11 C74 88.7(5) . .
C67 C68 N11 C77 -151.3(5) . .
C78 C77 N11 C74 178.6(5) . .
C78 C77 N11 C68 55.1(7) . .
O7 C48 N12 C50 -2.9(7) . .
C14 C48 N12 C50 179.2(4) . .
C34 C50 N12 C48 -151.6(4) . .
O11 N2 O1 Er1 -164.4(3) . .
C39 N2 O1 Er1 15.6(6) . .
O2 Er1 O1 N2 0.1(4) . .
O3 Er1 O1 N2 95.4(4) . .
O4 Er1 O1 N2 -141.9(3) . .
O7 Er1 O1 N2 49.0(4) 1_565 .
O5 Er1 O1 N2 -179.7(4) . .
O6 Er1 O1 N2 -92.6(4) . .
O9 Er1 O1 N2 -47.7(4) . .
C42 C38 O2 Er1 -155.9(3) . .
C39 C38 O2 Er1 24.5(6) . .
O3 Er1 O2 C38 -93.5(4) . .
O4 Er1 O2 C38 117.6(4) . .
O7 Er1 O2 C38 -173.2(4) 1_565 .
O5 Er1 O2 C38 -20.9(5) . .
O6 Er1 O2 C38 49.3(4) . .
O1 Er1 O2 C38 -21.2(4) . .
O9 Er1 O2 C38 119.4(4) . .
C9 C8 O3 Er1 -20.3(11) . .
C7 C8 O3 Er1 160.2(6) . .
O2 Er1 O3 C8 -137.4(8) . .
O4 Er1 O3 C8 18.8(9) . .
O7 Er1 O3 C8 -53.2(8) 1_565 .
O5 Er1 O3 C8 80.1(8) . .
O6 Er1 O3 C8 141.7(8) . .
O1 Er1 O3 C8 154.1(9) . .
O9 Er1 O3 C8 -79.4(9) . .
C29 C27 O4 Er1 36.5(6) . .
C26 C27 O4 Er1 -143.9(3) . .
O2 Er1 O4 C27 -37.1(4) . .
O3 Er1 O4 C27 -178.4(3) . .
O7 Er1 O4 C27 -107.3(4) 1_565 .
O5 Er1 O4 C27 117.1(4) . .
O6 Er1 O4 C27 33.1(4) . .
O1 Er1 O4 C27 79.6(4) . .
O9 Er1 O4 C27 -39.0(4) . .
C76 C12 O5 Er1 113.8(4) . .
O2 Er1 O5 C12 -46.7(4) . .
O3 Er1 O5 C12 28.8(4) . .
O4 Er1 O5 C12 159.8(4) . .
O7 Er1 O5 C12 96.5(4) 1_565 .
O6 Er1 O5 C12 -118.2(4) . .
O1 Er1 O5 C12 -46.4(4) . .
O9 Er1 O5 C12 -168.5(3) . .
N10 C44 O6 Er1 -102.0(6) . .
C20 C44 O6 Er1 77.9(7) . .
O2 Er1 O6 C44 115.8(6) . .
O3 Er1 O6 C44 -162.1(6) . .
O4 Er1 O6 C44 -26.8(6) . .
O7 Er1 O6 C44 39.3(7) 1_565 .
O5 Er1 O6 C44 -100.9(6) . .
O1 Er1 O6 C44 -174.7(7) . .
O9 Er1 O6 C44 43.1(6) . .
N12 C48 O7 Er1 109.3(5) . 1_545
C14 C48 O7 Er1 -72.8(6) . 1_545
O19 N6 O9 Er1 171.1(3) . .
C29 N6 O9 Er1 -8.2(6) . .
O2 Er1 O9 N6 -154.1(4) . .
O3 Er1 O9 N6 142.9(3) . .
O4 Er1 O9 N6 24.7(4) . .
O7 Er1 O9 N6 114.7(4) 1_565 .
O5 Er1 O9 N6 -8.2(4) . .
O6 Er1 O9 N6 -62.4(4) . .
O1 Er1 O9 N6 -107.4(4) . .
C20 C21 O26 C75 -163.3(3) . .
C23 C21 O26 C75 20.2(6) . .
C74 C75 O26 C21 158.4(4) . .
C14 C16 O27 C78 174.7(5) . .
C19 C16 O27 C78 -6.6(8) . .
C77 C78 O27 C16 -174.0(6) . .
